data_1522143
loop_
_publ_author_name
'Wang, D.-N.'
'Guo, Y.-Q.'
'Liang, K.-M.'
'Tao, K.'

_publ_section_title
;
 Crystal structure of zirconia by Rietveld refinement
;
_journal_name_full 'Science in China'
_journal_page_first 80
_journal_page_last 86
_journal_volume 42
_journal_year 1999
_chemical_formula_sum 'O2 Zr'
_chemical_name_systematic 'Zr O2'
_space_group_IT_number 14
_symmetry_space_group_name_Hall '-P 2ybc'
_symmetry_space_group_name_H-M 'P 1 21/c 1'
_cell_angle_alpha 90
_cell_angle_beta 99.1
_cell_angle_gamma 90
_cell_formula_units_Z 4
_cell_length_a 5.146
_cell_length_b 5.205
_cell_length_c 5.313
_cell_volume 140.517
_citation_journal_id_ASTM SCAAFF
_cod_data_source_file Wang_SCAAFF_1999_738.cif
_cod_data_source_block O2Zr1
_cod_original_cell_volume 140.5172
_cod_original_formula_sum 'O2 Zr1'
_cod_database_code 1522143

loop_
_symmetry_equiv_pos_as_xyz
x,y,z
-x,y+1/2,-z+1/2
-x,-y,-z
x,-y-1/2,z-1/2

loop_
_atom_site_label
_atom_site_type_symbol
_atom_site_fract_x
_atom_site_fract_y
_atom_site_fract_z
_atom_site_occupancy
_atom_site_U_iso_or_equiv
Zr1 Zr+4 0.2728 0.0337 0.2088 1 0.0
O1 O-2 0.0773 0.3133 0.3046 1 0.0
O2 O-2 0.4619 0.7882 0.4362 1 0.0
